data_9011732
loop_
_publ_author_name
'Mihajlovic, T.'
'Lengauer, C. L.'
'Ntaflos, T.'
'Lolitsch, U.'
'Tillmanns, E.'

_publ_section_title
;Two new minerals, rondorfite, Ca8Mg[SiO4]4Cl2, and almarudite,
 K(box,Na)2(Mn,Fe,Mg)2(Be,Al)3[Si12O30], and a study of iron-rich wadalite,
 Ca12[(Al8Si4Fe2)O32]C16, from the Bellerberg (Bellberg) volcano, Eifel,
 Germany Locality: Bellerberg volcano lava field, 2 km N of Mayen, Eastern
 Eifel volcanic area, Eifel, Germany
;
_journal_name_full 'Neues Jahrbuch fur Mineralogie, Abhandlungen'
_journal_page_first 265
_journal_page_last 294
_journal_volume 179
_journal_year 2004
_chemical_compound_source 'Bellerberg volcano lava field, 2 km N of Mayen,'
_chemical_formula_sum 'Al0.06 Ca8 Cl1.858 Fe0.028 Mg0.912 O16.142 Si4'
_chemical_name_mineral Rondorfite
_space_group_IT_number 203
_symmetry_space_group_name_Hall '-F 2uv 2vw 3'
_symmetry_space_group_name_H-M 'F d -3 :2'
_cell_angle_alpha 90
_cell_angle_beta 90
_cell_angle_gamma 90
_cell_length_a 15.0850
_cell_length_b 15.0850
_cell_length_c 15.0850
_cell_formula_units_Z 8
_cell_volume 3432.701
_database_code_amcsd 0014723
_exptl_crystal_density_diffrn 3.028
_cod_original_sg_symbol_H-M 'F d 3'
_cod_original_formula_sum 'Ca8 (Mg.912 Fe.028 Al.06) Si4 O16.142 Cl1.858'
_cod_database_code 9011732

loop_
_space_group_symop_operation_xyz
x,y,z
x,1/2+y,1/2+z
1/2+x,y,1/2+z
1/2+x,1/2+y,z
1/4+z,1/4+x,-y
1/4+z,3/4+x,1/2-y
3/4+z,1/4+x,1/2-y
3/4+z,3/4+x,-y
1/4+z,-x,1/4+y
1/4+z,1/2-x,3/4+y
3/4+z,-x,3/4+y
3/4+z,1/2-x,1/4+y
-z,1/4+x,1/4+y
-z,3/4+x,3/4+y
1/2-z,1/4+x,3/4+y
1/2-z,3/4+x,1/4+y
-z,-x,-y
-z,1/2-x,1/2-y
1/2-z,-x,1/2-y
1/2-z,1/2-x,-y
y,3/4-z,3/4-x
y,1/4-z,1/4-x
1/2+y,3/4-z,1/4-x
1/2+y,1/4-z,3/4-x
3/4-y,3/4-z,x
3/4-y,1/4-z,1/2+x
1/4-y,3/4-z,1/2+x
1/4-y,1/4-z,x
3/4-y,z,3/4-x
3/4-y,1/2+z,1/4-x
1/4-y,z,1/4-x
1/4-y,1/2+z,3/4-x
y,z,x
y,1/2+z,1/2+x
1/2+y,z,1/2+x
1/2+y,1/2+z,x
1/4+x,-y,1/4+z
1/4+x,1/2-y,3/4+z
3/4+x,-y,3/4+z
3/4+x,1/2-y,1/4+z
-x,1/4+y,1/4+z
-x,3/4+y,3/4+z
1/2-x,1/4+y,3/4+z
1/2-x,3/4+y,1/4+z
1/4+x,1/4+y,-z
1/4+x,3/4+y,1/2-z
3/4+x,1/4+y,1/2-z
3/4+x,3/4+y,-z
-x,-y,-z
-x,1/2-y,1/2-z
1/2-x,-y,1/2-z
1/2-x,1/2-y,-z
3/4-z,3/4-x,y
3/4-z,1/4-x,1/2+y
1/4-z,3/4-x,1/2+y
1/4-z,1/4-x,y
3/4-z,x,3/4-y
3/4-z,1/2+x,1/4-y
1/4-z,x,1/4-y
1/4-z,1/2+x,3/4-y
z,3/4-x,3/4-y
z,1/4-x,1/4-y
1/2+z,3/4-x,1/4-y
1/2+z,1/4-x,3/4-y
z,x,y
z,1/2+x,1/2+y
1/2+z,x,1/2+y
1/2+z,1/2+x,y
-y,1/4+z,1/4+x
-y,3/4+z,3/4+x
1/2-y,1/4+z,3/4+x
1/2-y,3/4+z,1/4+x
1/4+y,1/4+z,-x
1/4+y,3/4+z,1/2-x
3/4+y,1/4+z,1/2-x
3/4+y,3/4+z,-x
1/4+y,-z,1/4+x
1/4+y,1/2-z,3/4+x
3/4+y,-z,3/4+x
3/4+y,1/2-z,1/4+x
-y,-z,-x
-y,1/2-z,1/2-x
1/2-y,-z,1/2-x
1/2-y,1/2-z,-x
3/4-x,y,3/4-z
3/4-x,1/2+y,1/4-z
1/4-x,y,1/4-z
1/4-x,1/2+y,3/4-z
x,3/4-y,3/4-z
x,1/4-y,1/4-z
1/2+x,3/4-y,1/4-z
1/2+x,1/4-y,3/4-z
3/4-x,3/4-y,z
3/4-x,1/4-y,1/2+z
1/4-x,3/4-y,1/2+z
1/4-x,1/4-y,z

loop_
_atom_site_aniso_label
_atom_site_aniso_U_11
_atom_site_aniso_U_22
_atom_site_aniso_U_33
_atom_site_aniso_U_12
_atom_site_aniso_U_13
_atom_site_aniso_U_23
CaM1 0.00710 0.00710 0.00710 0.00106 0.00106 0.00106
CaM2 0.00890 0.00890 0.00890 0.00000 0.00000 -0.00155
MgT2 0.00610 0.00610 0.00610 0.00000 0.00000 0.00000
FeT2 0.00610 0.00610 0.00610 0.00000 0.00000 0.00000
AlT2 0.00610 0.00610 0.00610 0.00000 0.00000 0.00000
SiT1 0.00521 0.00521 0.00521 0.00018 0.00018 0.00018
O1 0.01210 0.01210 0.01210 -0.00310 -0.00310 -0.00310
O2 0.00650 0.00950 0.01050 -0.00120 0.00030 -0.00150
Cl 0.01180 0.01180 0.01180 0.00000 0.00000 0.00000
O3 0.01180 0.01180 0.01180 0.00000 0.00000 0.00000

loop_
_atom_site_label
_atom_site_fract_x
_atom_site_fract_y
_atom_site_fract_z
_atom_site_occupancy
_atom_site_U_iso_or_equiv
CaM1 0.50000 0.50000 0.50000 1.00000 0.00710
CaM2 0.34060 0.12500 0.12500 1.00000 0.00865
MgT2 0.12500 0.12500 0.12500 0.91200 0.00610
FeT2 0.12500 0.12500 0.12500 0.02800 0.00610
AlT2 0.12500 0.12500 0.12500 0.06000 0.00610
SiT1 0.25943 0.25943 0.25943 1.00000 0.00521
O1 0.19679 0.19679 0.19679 1.00000 0.01210
O2 0.60157 0.29601 0.01994 1.00000 0.00880
Cl 0.00000 0.00000 0.00000 0.92900 0.01180
O3 0.00000 0.00000 0.00000 0.07100 0.01180

loop_
_cod_related_entry_id
_cod_related_entry_database
_cod_related_entry_code
1 AMCSD 0014723
